data_7009871
loop_
_publ_author_name
'Boyle, Philip D.'
'Christie, Jill'
'Dyer, Thomas'
'Godfrey, Stephen M.'
'Howson, Ian R.'
'McArthur, Christina'
'Omar, Bashie'
'Pritchard, Robin G.'
'Williams, Gareth Rh.'

_publ_section_title
;
 Further structural motifs from the reactions of thioamides with
 diiodine and the interhalogens iodine monobromide and iodine
 monochloride: an FT-Raman and crystallographic study&#x200A;&#x2020;
;
_journal_issue 18
_journal_name_full 'Journal of the Chemical Society, Dalton Transactions'
_journal_page_first 3106
_journal_paper_doi 10.1039/b004182n
_journal_year 2000
_chemical_formula_sum 'C3 H12 I10 N6 S3'
_chemical_formula_weight 1497.37
_chemical_name_systematic
;
 
 ?
;
_space_group_IT_number 2
_symmetry_space_group_name_Hall '-P 1'
_symmetry_space_group_name_H-M 'P -1'
_atom_sites_solution_hydrogens geom
_atom_sites_solution_primary direct
_atom_sites_solution_secondary difmap
_cell_angle_alpha 70.95(1)
_cell_angle_beta 85.29(1)
_cell_angle_gamma 74.08(2)
_cell_formula_units_Z 2
_cell_length_a 8.840(1)
_cell_length_b 11.215(2)
_cell_length_c 15.454(2)
_cell_measurement_temperature 203(2)
_cell_volume 1392.6(4)
_computing_structure_refinement 'SHELXL-97 (Sheldrick, 1997)'
_computing_structure_solution 'SHELXS-97 (Sheldrick, 1990)'
_diffrn_ambient_temperature 203(2)
_diffrn_radiation_monochromator graphite
_diffrn_radiation_source 'fine-focus sealed tube'
_diffrn_radiation_type MoK\a
_diffrn_radiation_wavelength 0.71073
_diffrn_reflns_av_R_equivalents 0.0277
_diffrn_reflns_av_sigmaI/netI 0.0306
_diffrn_reflns_limit_h_max 10
_diffrn_reflns_limit_h_min 0
_diffrn_reflns_limit_k_max 13
_diffrn_reflns_limit_k_min -12
_diffrn_reflns_limit_l_max 18
_diffrn_reflns_limit_l_min -18
_diffrn_reflns_number 5235
_diffrn_reflns_theta_max 24.97
_diffrn_reflns_theta_min 1.39
_exptl_absorpt_coefficient_mu 11.352
_exptl_absorpt_correction_T_max 0.6007
_exptl_absorpt_correction_T_min 0.1636
_exptl_crystal_density_diffrn 3.57
_exptl_crystal_density_method 'not measured'
_exptl_crystal_F_000 1300
_exptl_crystal_size_max 0.25
_exptl_crystal_size_mid 0.15
_exptl_crystal_size_min 0.05
_refine_diff_density_max 0.997
_refine_diff_density_min -0.887
_refine_diff_density_rms 0.194
_refine_ls_extinction_coef 0.00003(6)
_refine_ls_extinction_expression Fc^*^=kFc[1+0.001xFc^2^\l^3^/sin(2\q)]^-1/4^
_refine_ls_extinction_method SHELXL
_refine_ls_goodness_of_fit_ref 1.034
_refine_ls_hydrogen_treatment mixed
_refine_ls_matrix_type full
_refine_ls_number_parameters 200
_refine_ls_number_reflns 4888
_refine_ls_number_restraints 0
_refine_ls_restrained_S_all 1.034
_refine_ls_R_factor_all 0.0473
_refine_ls_R_factor_gt 0.0349
_refine_ls_shift/su_max 0.001
_refine_ls_shift/su_mean 0
_refine_ls_structure_factor_coef Fsqd
_refine_ls_weighting_details 'w=1/[\s^2^(Fo^2^)+(0.0447P)^2^+2.5550P] where P=(Fo^2^+2Fc^2^)/3'
_refine_ls_weighting_scheme calc
_refine_ls_wR_factor_gt 0.0776
_refine_ls_wR_factor_ref 0.0821
_reflns_number_gt 4035
_reflns_number_total 4888
_reflns_threshold_expression >2sigma(I)
_cod_data_source_file b004182n.txt
_cod_data_source_block d
_cod_depositor_comments
;
The following automatic conversions were performed:

'_refine_ls_weighting_scheme' value 'calc
w=1/[\s^2^(Fo^2^)+(0.0447P)^2^+2.5550P] where P=(Fo^2^+2Fc^2^)/3' was
changed to 'calc'. New tag '_refine_ls_weighting_details' was
created. The value of the new tag was set to
'w=1/[\s^2^(Fo^2^)+(0.0447P)^2^+2.5550P] where P=(Fo^2^+2Fc^2^)/3'.

Automatic conversion script
Id: cif_fix_values 3143 2015-03-26 13:38:13Z robertas 
;
_cod_original_cell_volume 1392.8(3)
_cod_database_code 7009871

loop_
_symmetry_equiv_pos_as_xyz
'x, y, z'
'-x, -y, -z'

loop_
_atom_site_aniso_label
_atom_site_aniso_U_11
_atom_site_aniso_U_22
_atom_site_aniso_U_33
_atom_site_aniso_U_23
_atom_site_aniso_U_13
_atom_site_aniso_U_12
I1 0.0233(3) 0.0330(3) 0.0376(3) -0.0104(2) 0.0013(2) -0.0068(2)
I2 0.0283(3) 0.0334(3) 0.0353(3) -0.0149(2) 0.0014(2) -0.0088(2)
I3 0.0352(3) 0.0357(3) 0.0397(4) -0.0146(3) 0.0042(3) -0.0141(3)
I4 0.0326(3) 0.0382(3) 0.0340(3) -0.0107(3) 0.0004(3) -0.0130(3)
I5 0.0319(3) 0.0328(3) 0.0445(4) -0.0107(3) 0.0006(3) -0.0112(3)
I6 0.0285(3) 0.0366(3) 0.0375(4) -0.0135(3) 0.0009(2) -0.0094(2)
I7 0.0271(3) 0.0308(3) 0.0481(4) -0.0071(3) 0.0009(3) -0.0113(2)
I8 0.0451(4) 0.0455(4) 0.0365(4) -0.0092(3) -0.0048(3) -0.0147(3)
I9 0.0273(3) 0.0506(4) 0.0330(3) -0.0186(3) 0.0023(2) -0.0119(3)
I10 0.0386(3) 0.0361(3) 0.0537(4) -0.0161(3) 0.0022(3) -0.0077(3)
S1 0.032(1) 0.054(1) 0.053(1) -0.029(1) 0.010(1) -0.020(1)
S2 0.039(1) 0.070(1) 0.052(1) -0.038(1) 0.011(1) -0.028(1)
S3 0.030(1) 0.078(1) 0.054(1) -0.039(1) 0.011(1) -0.025(1)
N1 0.044(5) 0.080(6) 0.052(6) -0.037(5) 0.003(4) -0.032(5)
N2 0.038(5) 0.066(6) 0.079(7) -0.038(5) 0.003(5) -0.023(5)
N3 0.062(6) 0.065(6) 0.056(6) -0.039(5) 0.004(5) -0.026(5)
N4 0.041(5) 0.098(8) 0.097(9) -0.048(7) 0.006(5) -0.044(6)
N5 0.050(5) 0.074(6) 0.036(5) -0.028(4) 0.013(4) -0.042(5)
N6 0.051(6) 0.101(8) 0.081(8) -0.058(7) 0.026(5) -0.042(6)
C1 0.025(4) 0.019(4) 0.046(6) -0.011(4) 0.007(4) -0.003(3)
C2 0.040(5) 0.026(5) 0.051(6) -0.013(4) -0.019(5) -0.001(4)
C3 0.029(5) 0.032(5) 0.044(6) -0.007(4) 0.005(4) -0.004(4)

loop_
_atom_site_label
_atom_site_type_symbol
_atom_site_fract_x
_atom_site_fract_y
_atom_site_fract_z
_atom_site_U_iso_or_equiv
_atom_site_occupancy
_atom_site_calc_flag
_atom_site_refinement_flags
_atom_site_disorder_group
I1 I 0.94523(6) 0.33883(5) 0.46449(4) 0.0316(1) 1 d . .
I2 I 0.63852(6) 0.24600(5) 0.47007(4) 0.0312(1) 1 d . .
I3 I 0.75847(7) 0.41340(6) 0.63144(4) 0.0354(1) 1 d . .
I4 I 0.72590(7) 0.62207(6) 0.34822(4) 0.0343(1) 1 d . .
I5 I 0.53066(7) 0.85336(6) 0.24310(5) 0.0362(1) 1 d . .
I6 I 0.63020(7) 1.18034(6) 0.03242(4) 0.0336(1) 1 d . .
I7 I 0.30434(7) 1.14984(6) 0.10099(5) 0.0359(1) 1 d . .
I8 I 0.20841(8) 0.47563(6) 0.90409(5) 0.0424(1) 1 d . .
I9 I 0.13437(7) 0.74422(6) 0.78084(4) 0.0354(1) 1 d . .
I10 I 0.06133(8) 1.01723(6) 0.66434(5) 0.0428(1) 1 d . .
S1 S 0.3885(3) 0.1855(3) 0.4785(2) 0.0423(6) 1 d . .
S2 S 0.5815(3) 0.4663(3) 0.7509(2) 0.0470(7) 1 d . .
S3 S 0.8990(3) 1.2140(3) -0.0092(2) 0.0484(7) 1 d . .
N1 N 0.494(1) 0.1522(9) 0.3179(6) 0.051(2) 1 d . .
H1A H 0.4844 0.133 0.2689 0.062 1 calc R .
H1B H 0.5773 0.1758 0.3253 0.062 1 calc R .
N2 N 0.261(1) 0.1097(9) 0.3681(7) 0.056(3) 1 d . .
H2A H 0.2524 0.0907 0.3188 0.067 1 calc R .
H2B H 0.1878 0.1049 0.4093 0.067 1 calc R .
N3 N 0.609(1) 0.5509(9) 0.8811(7) 0.054(2) 1 d . .
H3A H 0.6534 0.5827 0.9138 0.065 1 calc R .
H3B H 0.5161 0.5396 0.8945 0.065 1 calc R .
N4 N 0.825(1) 0.537(1) 0.7922(8) 0.069(3) 1 d . .
H4A H 0.8686 0.5693 0.8252 0.083 1 calc R .
H4B H 0.8763 0.5171 0.7461 0.083 1 calc R .
N5 N 0.857(1) 1.1264(9) -0.1446(6) 0.046(2) 1 d . .
H5A H 0.8883 1.106 -0.194 0.056 1 calc R .
H5B H 0.7657 1.1197 -0.1216 0.056 1 calc R .
N6 N 1.086(1) 1.176(1) -0.1401(8) 0.067(3) 1 d . .
H6A H 1.1157 1.156 -0.1896 0.081 1 calc R .
H6B H 1.1481 1.2037 -0.1142 0.081 1 calc R .
C1 C 0.385(1) 0.1456(8) 0.3805(7) 0.031(2) 1 d . .
C2 C 0.684(1) 0.5201(9) 0.8119(7) 0.039(2) 1 d . .
C3 C 0.948(1) 1.1673(9) -0.1047(7) 0.038(2) 1 d . .

loop_
_atom_type_symbol
_atom_type_description
_atom_type_scat_dispersion_real
_atom_type_scat_dispersion_imag
_atom_type_scat_source
C C 0.0033 0.0016 'International Tables Vol C Tables 4.2.6.8 and 6.1.1.4'
H H 0 0 'International Tables Vol C Tables 4.2.6.8 and 6.1.1.4'
I I -0.4742 1.8119 'International Tables Vol C Tables 4.2.6.8 and 6.1.1.4'
N N 0.0061 0.0033 'International Tables Vol C Tables 4.2.6.8 and 6.1.1.4'
S S 0.1246 0.1234 'International Tables Vol C Tables 4.2.6.8 and 6.1.1.4'

loop_
_geom_angle_atom_site_label_1
_geom_angle_atom_site_label_2
_geom_angle_atom_site_label_3
_geom_angle
_geom_angle_site_symmetry_1
_geom_angle_site_symmetry_3
S1 I2 I1 176.08(7) . .
S3 I6 I7 173.69(7) . .
I8 I9 I10 177.43(3) . .
C1 S1 I2 104.1(3) . .
C2 S2 I3 105.7(4) . .
C3 S3 I6 105.2(3) . .
N1 C1 N2 119(1) . .
N1 C1 S1 124.6(7) . .
N2 C1 S1 116.2(8) . .
N3 C2 N4 119(1) . .
N3 C2 S2 114.8(8) . .
N4 C2 S2 125.6(9) . .
N6 C3 N5 119(1) . .
N6 C3 S3 116.7(9) . .
N5 C3 S3 124.2(7) . .

loop_
_geom_bond_atom_site_label_1
_geom_bond_atom_site_label_2
_geom_bond_distance
_geom_bond_site_symmetry_2
I1 I2 3.1457(9) .
I2 S1 2.466(2) .
I3 S2 2.437(3) .
I4 I5 2.756(1) .
I6 S3 2.507(3) .
I6 I7 3.0565(9) .
I8 I9 2.916(1) .
I9 I10 2.922(1) .
S1 C1 1.71(1) .
S2 C2 1.70(1) .
S3 C3 1.70(1) .
N1 C1 1.30(1) .
N2 C1 1.31(1) .
N3 C2 1.30(1) .
N4 C2 1.30(1) .
N5 C3 1.30(1) .
N6 C3 1.30(1) .
